data_1527175
loop_
_publ_author_name
'Boyum, K.'
'Maroy, K.'

_publ_section_title
;
 The crystal structure of ammonium elenopentathionate hemitrihydrate
;
_journal_name_full 'Acta Chemica Scandinavica (1-27,1973-42,1988)'
_journal_page_first 2569
_journal_page_last 2579
_journal_volume 25
_journal_year 1971
_chemical_formula_sum 'H11 N2 O7.5 S4 Se'
_chemical_name_systematic '(N H4)2 (Se (S2 O3)2) (H2 O)1.5'
_space_group_IT_number 60
_symmetry_space_group_name_Hall '-P 2n 2ab'
_symmetry_space_group_name_H-M 'P b c n'
_cell_angle_alpha 90
_cell_angle_beta 90
_cell_angle_gamma 90
_cell_formula_units_Z 8
_cell_length_a 20.718
_cell_length_b 9.326
_cell_length_c 12.59
_cell_volume 2432.590
_citation_journal_id_ASTM ACSAA4
_cod_data_source_file Boyum_ACSAA4_1971_1194.cif
_cod_data_source_block H11N2O7.5S4Se1
_cod_original_cell_volume 2432.59
_cod_original_formula_sum 'H11 N2 O7.5 S4 Se1'
_cod_database_code 1527175

loop_
_symmetry_equiv_pos_as_xyz
x,y,z
-x+1/2,-y+1/2,z+1/2
x+1/2,-y+1/2,-z
-x,y,-z+1/2
-x,-y,-z
x-1/2,y-1/2,-z-1/2
-x-1/2,y-1/2,z
x,-y,z-1/2

loop_
_atom_site_label
_atom_site_type_symbol
_atom_site_fract_x
_atom_site_fract_y
_atom_site_fract_z
_atom_site_occupancy
_atom_site_U_iso_or_equiv
_atom_site_attached_hydrogens
O4 O-2 0.1993 -0.1655 0.2744 1 0.0 0
O6 O-2 0.2719 0.0173 0.3391 1 0.0 0
O3 O-2 0.0276 0.2288 -0.128 1 0.0 0
O1 O-2 0.0004 0.27 0.0556 1 0.0 0
O5 O-2 0.259 -0.0187 0.1487 1 0.0 0
O7 O-2 0.1242 0.3531 0.4977 1 0.0 2
S3 S-2 0.1563 0.1287 0.2553 1 0.0 0
N2 N-3 0.3944 0.1075 0.2244 1 0.0 4
N1 N-3 0.2556 0.2564 0.5021 1 0.0 4
S4 S+6 0.2292 -0.0302 0.2538 1 0.0 0
O8 O-2 0 0.4041 0.25 1 0.0 2
S2 S-2 0.0929 0.0437 0.0111 1 0.0 0
O2 O-2 0.1052 0.347 -0.0131 1 0.0 0
Se1 Se+2 0.077 0.0148 0.1788 1 0.0 0
S1 S+6 0.0518 0.2471 -0.0218 1 0.0 0
